data_7004580
loop_
_publ_author_name
'Armitt, David J.'
'Bruce, Michael I.'
'Gaudio, Maryka'
'Zaitseva, Natasha N.'
'Skelton, Brian W.'
'White, Allan H.'
'Le Guennic, Boris'
'Halet, Jean-Fran\,cois'
'Fox, Mark A.'
'Roberts, Rachel L.'
'Hartl, Franti\<sek'
'Low, Paul J.'

_publ_section_title
;
 Some transition metal complexes derived from mono- and di-ethynyl
 perfluorobenzenes
;
_journal_issue 47
_journal_name_full 'Dalton Transactions'
_journal_page_first 6763
_journal_page_last 6775
_journal_paper_doi 10.1039/b808798a
_journal_year 2008
_chemical_formula_moiety 'C39 H29 F5 P2 Ru1'
_chemical_formula_sum 'C39 H29 F5 P2 Ru'
_chemical_formula_weight 755.67
_space_group_IT_number 19
_symmetry_cell_setting orthorhombic
_symmetry_space_group_name_Hall 'P 2ac 2ab'
_symmetry_space_group_name_H-M 'P 21 21 21'
_cell_angle_alpha 90.00000
_cell_angle_beta 90.00000
_cell_angle_gamma 90.00000
_cell_formula_units_Z 4
_cell_length_a 8.9880(10)
_cell_length_b 15.065(2)
_cell_length_c 23.420(3)
_cell_measurement_reflns_used 4117
_cell_measurement_temperature 170
_cell_measurement_theta_max 28.24
_cell_measurement_theta_min 2.42
_cell_volume 3171.2(7)
_computing_cell_refinement 'Siemens SAINT (Siemens, 1995)'
_computing_data_collection 'Siemens SMART (Siemens, 1995)'
_computing_data_reduction 'xtal ADDREF SORTRF'
_computing_molecular_graphics xtal
_computing_publication_material 'xtal BONDLA CIFIO'
_computing_structure_refinement 'xtal CRYLSQ'
_computing_structure_solution xtal
_diffrn_ambient_temperature 170
_diffrn_measured_fraction_theta_full 1
_diffrn_measured_fraction_theta_max 1
_diffrn_measurement_device_type
;
Bruker SMART CCD diffractometer
;
_diffrn_measurement_method '\w scans'
_diffrn_radiation_detector 'CCD area detector'
_diffrn_radiation_monochromator graphite
_diffrn_radiation_source 'sealed tube'
_diffrn_radiation_type 'Mo K\a'
_diffrn_radiation_wavelength .71073
_diffrn_reflns_av_R_equivalents .048
_diffrn_reflns_av_sigmaI/netI .051
_diffrn_reflns_limit_h_max 12
_diffrn_reflns_limit_h_min -12
_diffrn_reflns_limit_k_max 19
_diffrn_reflns_limit_k_min -19
_diffrn_reflns_limit_l_max 30
_diffrn_reflns_limit_l_min -30
_diffrn_reflns_number 30061
_diffrn_reflns_theta_full 29
_diffrn_reflns_theta_max 29.
_diffrn_reflns_theta_min 1.61
_diffrn_standards_decay_% 0
_diffrn_standards_number 0
_exptl_absorpt_coefficient_mu .654
_exptl_absorpt_correction_T_max 1
_exptl_absorpt_correction_T_min .91
_exptl_absorpt_correction_type multi-scan
_exptl_absorpt_process_details
;
SADABS; Sheldrick, 1996
;
_exptl_crystal_colour very_pale_yellow
_exptl_crystal_density_diffrn 1.583
_exptl_crystal_density_method 'not measured'
_exptl_crystal_description rod
_exptl_crystal_F_000 1528
_exptl_crystal_size_max .23
_exptl_crystal_size_mid .15
_exptl_crystal_size_min .09
_refine_diff_density_max .905
_refine_diff_density_min -.725
_refine_ls_abs_structure_details 'Flack xabs refined'
_refine_ls_abs_structure_Flack -.07(5)
_refine_ls_extinction_method none
_refine_ls_goodness_of_fit_gt 1.195
_refine_ls_goodness_of_fit_ref 1.128
_refine_ls_hydrogen_treatment noref
_refine_ls_matrix_type full
_refine_ls_number_constraints 0
_refine_ls_number_parameters 408
_refine_ls_number_reflns 4127
_refine_ls_number_restraints 0
_refine_ls_R_factor_all .056
_refine_ls_R_factor_gt .048
_refine_ls_shift/su_max .045
_refine_ls_shift/su_mean .008
_refine_ls_structure_factor_coef F
_refine_ls_weighting_details
;
w =1/(sig^2(F) + .002F^2)
;
_refine_ls_weighting_scheme calc
_refine_ls_wR_factor_gt .067
_refine_ls_wR_factor_ref .071
_reflns_d_resolution_high .723
_reflns_d_resolution_low 12.638
_reflns_Friedel_coverage .97
_reflns_limit_h_max 12
_reflns_limit_h_min 0
_reflns_limit_k_max 19
_reflns_limit_k_min 0
_reflns_limit_l_max 30
_reflns_limit_l_min 0
_reflns_number_gt 4127
_reflns_number_total 4570
_reflns_threshold_expression 'I > 2.00 sig(I )'
_cod_data_source_file b808798a.txt
_cod_data_source_block br1176_compound_2
_cod_original_sg_symbol_Hall p_2ac_2ab
_cod_original_sg_symbol_H-M P_21_21_21
_cod_original_formula_sum 'C39 H29 F5 P2 Ru1'
_cod_database_code 7004580

loop_
_symmetry_equiv_pos_as_xyz
+x,+y,+z
1/2-x,-y,1/2+z
1/2+x,1/2-y,-z
-x,1/2+y,1/2-z

loop_
_atom_site_label
_atom_site_fract_x
_atom_site_fract_y
_atom_site_fract_z
_atom_site_U_iso_or_equiv
_atom_site_adp_type
_atom_site_calc_flag
_atom_site_calc_attached_atom
_atom_site_occupancy
_atom_site_disorder_assembly
_atom_site_disorder_group
Ru .44912(5) .52178(3) .62545(2) .0188(2) Uani ? ? 1.00000 ? ?
P1 .59583(18) .50785(11) .54875(7) .0195(7) Uani ? ? 1.00000 ? ?
C111 .5794(7) .3978(4) .5165(3) .023(3) Uani ? ? 1.00000 ? ?
C112 .5021(8) .3841(5) .4663(3) .026(3) Uani ? ? 1.00000 ? ?
C113 .4765(9) .2994(5) .4460(3) .034(4) Uani ? ? 1.00000 ? ?
C114 .5309(9) .2261(5) .4755(4) .037(4) Uani ? ? 1.00000 ? ?
C115 .6097(11) .2392(5) .5253(4) .044(5) Uani ? ? 1.00000 ? ?
C116 .6318(11) .3244(5) .5451(4) .038(4) Uani ? ? 1.00000 ? ?
C121 .5696(9) .5821(4) .4883(3) .028(3) Uani ? ? 1.00000 ? ?
C122 .4618(9) .6477(5) .4890(3) .030(4) Uani ? ? 1.00000 ? ?
C123 .4403(12) .7032(5) .4434(4) .045(5) Uani ? ? 1.00000 ? ?
C124 .5299(13) .6943(6) .3958(4) .051(5) Uani ? ? 1.00000 ? ?
C125 .6352(10) .6277(7) .3931(4) .045(5) Uani ? ? 1.00000 ? ?
C126 .6553(10) .5731(6) .4396(3) .037(4) Uani ? ? 1.00000 ? ?
C10 .7966(7) .5188(5) .5675(3) .023(3) Uani ? ? 1.00000 ? ?
C20 .8111(7) .5562(4) .6282(3) .021(3) Uani ? ? 1.00000 ? ?
P2 .66555(17) .50812(11) .67379(7) .0182(7) Uani ? ? 1.00000 ? ?
C211 .7412(8) .4006(4) .6948(3) .023(3) Uani ? ? 1.00000 ? ?
C212 .8837(8) .3723(5) .6793(3) .024(3) Uani ? ? 1.00000 ? ?
C213 .9431(9) .2938(5) .7006(3) .029(3) Uani ? ? 1.00000 ? ?
C214 .8611(9) .2434(5) .7390(3) .032(4) Uani ? ? 1.00000 ? ?
C215 .7190(10) .2709(5) .7551(3) .036(4) Uani ? ? 1.00000 ? ?
C216 .6601(9) .3480(5) .7328(3) .032(4) Uani ? ? 1.00000 ? ?
C221 .6872(7) .5651(4) .7424(3) .020(3) Uani ? ? 1.00000 ? ?
C222 .5679(9) .6074(5) .7672(3) .032(4) Uani ? ? 1.00000 ? ?
C223 .5828(9) .6460(6) .8205(3) .036(4) Uani ? ? 1.00000 ? ?
C224 .7152(10) .6419(5) .8496(3) .035(4) Uani ? ? 1.00000 ? ?
C225 .8351(9) .5996(5) .8243(3) .034(4) Uani ? ? 1.00000 ? ?
C226 .8222(8) .5609(5) .7714(3) .030(4) Uani ? ? 1.00000 ? ?
C1 .5065(7) .6488(4) .6270(3) .023(3) Uani ? ? 1.00000 ? ?
C2 .5442(8) .7255(4) .6278(3) .025(3) Uani ? ? 1.00000 ? ?
C21 .5961(7) .8154(4) .6278(3) .022(3) Uani ? ? 1.00000 ? ?
C22 .6966(9) .8457(5) .6676(3) .031(4) Uani ? ? 1.00000 ? ?
F22 .7494(7) .7893(4) .7075(2) .050(3) Uani ? ? 1.00000 ? ?
C23 .7517(10) .9307(6) .6668(4) .041(5) Uani ? ? 1.00000 ? ?
F23 .8557(7) .9562(4) .7052(2) .059(3) Uani ? ? 1.00000 ? ?
C24 .7024(9) .9899(5) .6272(4) .036(4) Uani ? ? 1.00000 ? ?
F24 .7524(6) 1.0734(3) .6281(2) .053(3) Uani ? ? 1.00000 ? ?
C25 .6010(9) .9627(5) .5867(3) .034(4) Uani ? ? 1.00000 ? ?
F25 .5552(7) 1.0200(3) .5468(2) .056(3) Uani ? ? 1.00000 ? ?
C26 .5527(8) .8769(5) .5870(3) .028(3) Uani ? ? 1.00000 ? ?
F26 .4620(6) .8515(3) .5453(2) .043(3) Uani ? ? 1.00000 ? ?
C104 .2901(8) .4324(6) .6718(4) .037(2) Uani ? ? 1.00000 ? ?
C101 .2074(8) .5470(6) .6166(4) .043(2) Uani ? ? 1.00000 ? ?
C102 .2435(9) .4772(7) .5809(4) .048(3) Uani ? ? 1.00000 ? ?
C103 .2945(8) .4068(7) .6148(4) .046(3) Uani ? ? 1.00000 ? ?
C105 .2338(8) .5211(6) .6745(4) .039(4) Uani ? ? 1.00000 ? ?
H112 .46346 .43473 .44596 .03500 Uiso ? ? 1.00000 ? ?
H113 .41929 .29012 .41154 .04100 Uiso ? ? 1.00000 ? ?
H114 .51727 .16827 .45960 .04600 Uiso ? ? 1.00000 ? ?
H115 .64462 .18899 .54678 .05500 Uiso ? ? 1.00000 ? ?
H116 .68776 .33436 .58035 .04500 Uiso ? ? 1.00000 ? ?
H122 .40133 .65388 .52308 .04200 Uiso ? ? 1.00000 ? ?
H123 .36599 .74887 .44456 .05500 Uiso ? ? 1.00000 ? ?
H124 .51158 .73290 .36368 .06200 Uiso ? ? 1.00000 ? ?
H125 .70014 .62277 .35961 .05800 Uiso ? ? 1.00000 ? ?
H126 .73050 .52598 .43791 .04900 Uiso ? ? 1.00000 ? ?
H10a .84462 .46258 .56529 .03000 Uiso ? ? 1.00000 ? ?
H10b .84445 .55841 .54104 .03000 Uiso ? ? 1.00000 ? ?
H20a .80156 .61918 .62739 .02500 Uiso ? ? 1.00000 ? ?
H20b .90683 .54150 .64347 .02500 Uiso ? ? 1.00000 ? ?
H212 .94242 .40811 .65292 .03400 Uiso ? ? 1.00000 ? ?
H213 1.03943 .27366 .68939 .03800 Uiso ? ? 1.00000 ? ?
H214 .90342 .19084 .75561 .04400 Uiso ? ? 1.00000 ? ?
H215 .66137 .23583 .78093 .04600 Uiso ? ? 1.00000 ? ?
H216 .56403 .36781 .74490 .03700 Uiso ? ? 1.00000 ? ?
H222 .47547 .61142 .74632 .03900 Uiso ? ? 1.00000 ? ?
H223 .49958 .67520 .83812 .04500 Uiso ? ? 1.00000 ? ?
H224 .72697 .66870 .88619 .04600 Uiso ? ? 1.00000 ? ?
H225 .92827 .59657 .84436 .04300 Uiso ? ? 1.00000 ? ?
H226 .90451 .53200 .75381 .03700 Uiso ? ? 1.00000 ? ?
H101 .16994 .60525 .60616 .06700 Uiso ? ? 1.00000 ? ?
H102 .23226 .47615 .54078 .06500 Uiso ? ? 1.00000 ? ?
H103 .32562 .35065 .60171 .05900 Uiso ? ? 1.00000 ? ?
H104 .32065 .39581 .70404 .04400 Uiso ? ? 1.00000 ? ?
H105 .22013 .55550 .70871 .05400 Uiso ? ? 1.00000 ? ?

loop_
_atom_site_aniso_label
_atom_site_aniso_U_11
_atom_site_aniso_U_22
_atom_site_aniso_U_33
_atom_site_aniso_U_12
_atom_site_aniso_U_13
_atom_site_aniso_U_23
Ru .0129(2) .0203(2) .0232(2) -.0013(2) -.0000(2) .0012(2)
P1 .0173(7) .0189(7) .0222(8) .0013(6) -.0005(6) .0008(6)
C111 .021(3) .022(3) .026(3) .001(2) .000(3) -.003(2)
C112 .031(4) .027(3) .020(3) -.008(3) -.000(3) .003(3)
C113 .031(4) .033(4) .037(4) -.010(3) -.000(3) -.013(3)
C114 .027(4) .031(4) .053(5) -.005(3) .002(4) -.008(3)
C115 .044(5) .024(4) .063(6) .003(3) -.010(4) -.003(4)
C116 .047(5) .028(4) .040(4) .000(3) -.013(4) -.000(3)
C121 .041(4) .019(3) .023(3) -.012(3) -.008(3) .006(2)
C122 .038(4) .029(3) .023(3) .001(3) -.005(3) .000(3)
C123 .064(6) .031(4) .039(4) .000(4) -.020(5) -.001(3)
C124 .080(7) .047(5) .027(4) -.019(5) -.014(5) .013(4)
C125 .043(5) .055(5) .036(4) -.025(5) -.006(4) .009(4)
C126 .041(4) .040(4) .029(4) -.008(4) .003(3) .004(3)
C10 .021(3) .029(3) .017(3) .007(3) -.001(2) .003(3)
C20 .020(3) .022(3) .022(3) -.004(2) -.007(3) -.007(3)
P2 .0132(7) .0193(7) .0221(8) -.0007(6) .0000(6) .0004(6)
C211 .025(3) .024(3) .021(3) .002(3) -.004(3) .006(2)
C212 .020(3) .032(3) .021(3) .009(3) .001(3) .002(3)
C213 .024(3) .028(3) .035(4) .007(3) -.001(3) -.001(3)
C214 .035(4) .025(3) .036(4) .006(3) -.003(3) .003(3)
C215 .044(5) .027(4) .038(4) -.012(3) -.000(4) .018(3)
C216 .029(4) .032(4) .036(4) -.003(3) -.005(3) -.001(3)
C221 .017(3) .024(3) .020(3) -.003(2) -.001(2) -.004(2)
C222 .025(4) .041(4) .029(3) .000(3) .001(3) -.004(3)
C223 .028(4) .047(4) .033(4) .004(3) .004(3) -.008(3)
C224 .048(5) .032(4) .026(4) -.001(4) -.004(4) -.004(3)
C225 .036(4) .039(4) .028(4) -.004(3) -.011(3) -.003(3)
C226 .028(4) .034(4) .029(4) .007(3) -.002(3) -.008(3)
C1 .021(3) .031(3) .017(3) .007(2) -.001(3) -.004(3)
C2 .026(3) .023(3) .025(3) .003(3) .007(3) .001(3)
C21 .023(3) .022(3) .022(3) -.000(2) .003(3) -.003(3)
C22 .028(4) .036(4) .028(4) -.002(3) .005(3) .003(3)
F22 .063(4) .054(3) .034(3) -.014(3) -.019(3) .006(2)
C23 .050(5) .039(4) .034(4) -.018(4) .006(4) -.013(3)
F23 .070(4) .069(4) .039(3) -.038(3) -.004(3) -.016(3)
C24 .040(4) .025(3) .041(4) -.011(3) .015(4) -.011(3)
F24 .060(4) .031(2) .066(3) -.019(3) .024(3) -.008(3)
C25 .037(4) .023(3) .042(4) .005(3) .011(3) .003(3)
F25 .076(4) .029(2) .063(3) -.000(3) -.001(3) .014(2)
C26 .023(3) .029(3) .033(3) -.003(3) .005(3) -.008(3)
F26 .049(3) .036(2) .045(3) .000(2) -.018(2) .002(2)
C104 .0088(14) .050(2) .053(3) -.0053(18) -.0010(17) .007(2)
C101 .0106(17) .055(3) .064(3) -.0053(18) -.0010(17) .009(2)
C102 .021(3) .055(3) .069(3) .0080(12) -.0010(17) .008(2)
C103 .0106(17) .061(3) .067(3) -.0046(15) -.0010(17) .008(2)
C105 .016(3) .048(4) .051(5) -.005(4) .010(3) -.009(4)

loop_
_atom_type_symbol
_atom_type_description
_atom_type_oxidation_number
_atom_type_number_in_cell
_atom_type_scat_dispersion_real
_atom_type_scat_dispersion_imag
_atom_type_scat_source
C ? 0 156 .002 .002 'Int Tables Vol IV Tables 2.2B and 2.3.1'
H ? 0 116 0 0 'Int Tables Vol IV Tables 2.2B and 2.3.1'
F ? 0 20 .014 .01 'Int Tables Vol IV Tables 2.2B and 2.3.1'
P ? 0 8 .09 .095 'Int Tables Vol IV Tables 2.2B and 2.3.1'
Ru ? 0 4 -1.42 .836 'Int Tables Vol IV Tables 2.2B and 2.3.1'

loop_
_diffrn_attenuator_code
_diffrn_attenuator_scale
? ?

loop_
_geom_angle_atom_site_label_1
_geom_angle_atom_site_label_2
_geom_angle_atom_site_label_3
_geom_angle_site_symmetry_1
_geom_angle_site_symmetry_2
_geom_angle_site_symmetry_3
_geom_angle
_geom_angle_publ_flag
P1 Ru P2 . . . 83.48(6) ?
P1 Ru C1 . . . 87.2(2) ?
P1 Ru C104 . . . 135.0(2) ?
P1 Ru C101 . . . 121.3(2) ?
P1 Ru C102 . . . 94.9(3) ?
P1 Ru C103 . . . 101.8(2) ?
P1 Ru C105 . . . 156.3(2) ?
P2 Ru C1 . . . 81.6(2) ?
P2 Ru C104 . . . 104.6(2) ?
P2 Ru C101 . . . 155.0(2) ?
P2 Ru C102 . . . 157.2(3) ?
P2 Ru C103 . . . 121.4(2) ?
P2 Ru C105 . . . 119.0(2) ?
C1 Ru C104 . . . 137.4(3) ?
C1 Ru C101 . . . 95.2(3) ?
C1 Ru C102 . . . 121.1(3) ?
C1 Ru C103 . . . 155.8(3) ?
C1 Ru C105 . . . 102.6(3) ?
C104 Ru C101 . . . 61.5(3) ?
C104 Ru C102 . . . 61.1(3) ?
C104 Ru C103 . . . 36.1(3) ?
C104 Ru C105 . . . 37.1(3) ?
C101 Ru C102 . . . 36.3(4) ?
C101 Ru C103 . . . 60.8(3) ?
C101 Ru C105 . . . 37.3(3) ?
C102 Ru C103 . . . 36.6(4) ?
C102 Ru C105 . . . 61.5(3) ?
C103 Ru C105 . . . 61.2(3) ?
Ru P1 C111 . . . 111.6(2) ?
Ru P1 C121 . . . 119.4(2) ?
Ru P1 C10 . . . 111.9(2) ?
C111 P1 C121 . . . 103.0(3) ?
C111 P1 C10 . . . 104.9(3) ?
C121 P1 C10 . . . 104.7(3) ?
P1 C111 C112 . . . 121.8(5) ?
P1 C111 C116 . . . 120.1(5) ?
C112 C111 C116 . . . 117.8(6) ?
C111 C112 C113 . . . 121.0(7) ?
C111 C112 H112 . . . 119.0 ?
C113 C112 H112 . . . 120.0 ?
C112 C113 C114 . . . 120.2(7) ?
C112 C113 H113 . . . 120.6 ?
C114 C113 H113 . . . 119.2 ?
C113 C114 C115 . . . 119.2(7) ?
C113 C114 H114 . . . 119.0 ?
C115 C114 H114 . . . 121.7 ?
C114 C115 C116 . . . 119.5(8) ?
C114 C115 H115 . . . 119.8 ?
C116 C115 H115 . . . 120.6 ?
C111 C116 C115 . . . 122.4(8) ?
C111 C116 H116 . . . 117.5 ?
C115 C116 H116 . . . 120.1 ?
P1 C121 C122 . . . 121.3(5) ?
P1 C121 C126 . . . 120.6(6) ?
C122 C121 C126 . . . 118.1(6) ?
C121 C122 C123 . . . 121.6(7) ?
C121 C122 H122 . . . 118.1 ?
C123 C122 H122 . . . 120.3 ?
C122 C123 C124 . . . 119.2(9) ?
C122 C123 H123 . . . 120.8 ?
C124 C123 H123 . . . 120.0 ?
C123 C124 C125 . . . 120.5(8) ?
C123 C124 H124 . . . 118.1 ?
C125 C124 H124 . . . 121.3 ?
C124 C125 C126 . . . 119.2(8) ?
C124 C125 H125 . . . 120.0 ?
C126 C125 H125 . . . 120.6 ?
C121 C126 C125 . . . 121.4(8) ?
C121 C126 H126 . . . 119.2 ?
C125 C126 H126 . . . 119.4 ?
P1 C10 C20 . . . 109.5(4) ?
P1 C10 H10a . . . 110.2 ?
P1 C10 H10b . . . 109.6 ?
C20 C10 H10a . . . 109.8 ?
C20 C10 H10b . . . 109.4 ?
H10a C10 H10b . . . 108.3 ?
C10 C20 P2 . . . 109.5(4) ?
C10 C20 H20a . . . 109.8 ?
C10 C20 H20b . . . 109.7 ?
P2 C20 H20a . . . 109.9 ?
P2 C20 H20b . . . 109.4 ?
H20a C20 H20b . . . 108.6 ?
Ru P2 C20 . . . 106.6(2) ?
Ru P2 C211 . . . 122.5(2) ?
Ru P2 C221 . . . 119.2(2) ?
C20 P2 C211 . . . 104.0(3) ?
C20 P2 C221 . . . 104.4(3) ?
C211 P2 C221 . . . 98.0(3) ?
P2 C211 C212 . . . 122.8(5) ?
P2 C211 C216 . . . 118.7(5) ?
C212 C211 C216 . . . 118.1(6) ?
C211 C212 C213 . . . 121.2(6) ?
C211 C212 H212 . . . 119.5 ?
C213 C212 H212 . . . 119.3 ?
C212 C213 C214 . . . 119.6(7) ?
C212 C213 H213 . . . 121.4 ?
C214 C213 H213 . . . 119.1 ?
C213 C214 C215 . . . 119.9(7) ?
C213 C214 H214 . . . 120.2 ?
C215 C214 H214 . . . 119.9 ?
C214 C215 C216 . . . 120.0(7) ?
C214 C215 H215 . . . 120.2 ?
C216 C215 H215 . . . 119.8 ?
C211 C216 C215 . . . 121.2(7) ?
C211 C216 H216 . . . 118.9 ?
C215 C216 H216 . . . 119.8 ?
P2 C221 C222 . . . 120.3(5) ?
P2 C221 C226 . . . 119.9(5) ?
C222 C221 C226 . . . 119.7(6) ?
C221 C222 C223 . . . 120.0(7) ?
C221 C222 H222 . . . 119.1 ?
C223 C222 H222 . . . 120.9 ?
C222 C223 C224 . . . 120.8(7) ?
C222 C223 H223 . . . 120.3 ?
C224 C223 H223 . . . 118.9 ?
C223 C224 C225 . . . 119.0(7) ?
C223 C224 H224 . . . 121.5 ?
C225 C224 H224 . . . 119.5 ?
C224 C225 C226 . . . 121.0(8) ?
C224 C225 H225 . . . 119.4 ?
C226 C225 H225 . . . 119.6 ?
C221 C226 C225 . . . 119.6(7) ?
C221 C226 H226 . . . 119.2 ?
C225 C226 H226 . . . 121.2 ?
Ru C1 C2 . . . 178.7(6) ?
C1 C2 C21 . . . 177.2(7) ?
C2 C21 C22 . . . 121.8(6) ?
C2 C21 C26 . . . 122.7(6) ?
C22 C21 C26 . . . 115.4(6) ?
C21 C22 F22 . . . 119.4(7) ?
C21 C22 C23 . . . 122.5(7) ?
F22 C22 C23 . . . 118.1(7) ?
C22 C23 F23 . . . 120.4(7) ?
C22 C23 C24 . . . 120.3(8) ?
F23 C23 C24 . . . 119.4(7) ?
C23 C24 F24 . . . 119.8(7) ?
C23 C24 C25 . . . 119.3(7) ?
F24 C24 C25 . . . 120.8(7) ?
C24 C25 F25 . . . 119.6(6) ?
C24 C25 C26 . . . 119.1(7) ?
F25 C25 C26 . . . 121.3(7) ?
C21 C26 C25 . . . 123.3(7) ?
C21 C26 F26 . . . 119.1(6) ?
C25 C26 F26 . . . 117.6(6) ?
Ru C104 C103 . . . 71.6(5) ?
Ru C104 C105 . . . 71.7(5) ?
Ru C104 H104 . . . 122.3 ?
C103 C104 C105 . . . 108.1(8) ?
C103 C104 H104 . . . 125.3 ?
C105 C104 H104 . . . 126.5 ?
Ru C101 C102 . . . 72.3(5) ?
Ru C101 C105 . . . 72.7(4) ?
Ru C101 H101 . . . 121.2 ?
C102 C101 C105 . . . 109.0(8) ?
C102 C101 H101 . . . 128.0 ?
C105 C101 H101 . . . 122.9 ?
Ru C102 C101 . . . 71.4(5) ?
Ru C102 C103 . . . 72.0(5) ?
Ru C102 H102 . . . 124.0 ?
C101 C102 C103 . . . 108.0(9) ?
C101 C102 H102 . . . 126.1 ?
C103 C102 H102 . . . 125.9 ?
Ru C103 C104 . . . 72.3(5) ?
Ru C103 C102 . . . 71.4(5) ?
Ru C103 H103 . . . 123.2 ?
C104 C103 C102 . . . 109.0(9) ?
C104 C103 H103 . . . 124.8 ?
C102 C103 H103 . . . 126.2 ?
Ru C105 C104 . . . 71.2(4) ?
Ru C105 C101 . . . 70.0(4) ?
Ru C105 H105 . . . 122.2 ?
C104 C105 C101 . . . 105.8(8) ?
C104 C105 H105 . . . 125.8 ?
C101 C105 H105 . . . 128.4 ?

loop_
_geom_bond_atom_site_label_1
_geom_bond_atom_site_label_2
_geom_bond_site_symmetry_1
_geom_bond_site_symmetry_2
_geom_bond_distance
_geom_bond_publ_flag
Ru P1 . . 2.2383(17) ?
Ru P2 . . 2.2601(16) ?
Ru C1 . . 1.982(7) ?
Ru C104 . . 2.244(8) ?
Ru C101 . . 2.215(7) ?
Ru C102 . . 2.226(9) ?
Ru C103 . . 2.234(9) ?
Ru C105 . . 2.250(8) ?
P1 C111 . . 1.828(7) ?
P1 C121 . . 1.820(7) ?
P1 C10 . . 1.865(6) ?
C111 C112 . . 1.381(10) ?
C111 C116 . . 1.375(10) ?
C112 C113 . . 1.382(10) ?
C112 H112 . . .964 ?
C113 C114 . . 1.391(11) ?
C113 H113 . . .966 ?
C114 C115 . . 1.378(13) ?
C114 H114 . . .956 ?
C115 C116 . . 1.378(11) ?
C115 H115 . . .962 ?
C116 H116 . . .980 ?
C121 C122 . . 1.385(11) ?
C121 C126 . . 1.382(11) ?
C122 C123 . . 1.371(11) ?
C122 H122 . . .970 ?
C123 C124 . . 1.381(14) ?
C123 H123 . . .959 ?
C124 C125 . . 1.381(15) ?
C124 H124 . . .965 ?
C125 C126 . . 1.376(12) ?
C125 H125 . . .981 ?
C126 H126 . . .981 ?
C10 C20 . . 1.534(9) ?
C10 H10a . . .953 ?
C10 H10b . . .962 ?
C20 P2 . . 1.837(7) ?
C20 H20a . . .953 ?
C20 H20b . . .957 ?
P2 C211 . . 1.824(7) ?
P2 C221 . . 1.833(6) ?
C211 C212 . . 1.397(10) ?
C211 C216 . . 1.397(10) ?
C212 C213 . . 1.391(10) ?
C212 H212 . . .975 ?
C213 C214 . . 1.389(11) ?
C213 H213 . . .954 ?
C214 C215 . . 1.394(12) ?
C214 H214 . . .961 ?
C215 C216 . . 1.379(11) ?
C215 H215 . . .956 ?
C216 H216 . . .956 ?
C221 C222 . . 1.376(10) ?
C221 C226 . . 1.392(10) ?
C222 C223 . . 1.385(11) ?
C222 H222 . . .966 ?
C223 C224 . . 1.372(12) ?
C223 H223 . . .960 ?
C224 C225 . . 1.385(12) ?
C224 H224 . . .954 ?
C225 C226 . . 1.374(11) ?
C225 H225 . . .961 ?
C226 H226 . . .952 ?
C1 C2 . . 1.205(9) ?
C2 C21 . . 1.432(9) ?
C21 C22 . . 1.378(10) ?
C21 C26 . . 1.386(10) ?
C22 F22 . . 1.349(9) ?
C22 C23 . . 1.372(11) ?
C23 F23 . . 1.353(10) ?
C23 C24 . . 1.360(11) ?
C24 F24 . . 1.336(8) ?
C24 C25 . . 1.379(11) ?
C25 F25 . . 1.335(9) ?
C25 C26 . . 1.364(10) ?
C26 F26 . . 1.329(9) ?
C104 C103 . . 1.389(13) ?
C104 C105 . . 1.430(13) ?
C104 H104 . . .975 ?
C101 C102 . . 1.383(14) ?
C101 C105 . . 1.430(13) ?
C101 H101 . . .971 ?
C102 C103 . . 1.402(14) ?
C102 H102 . . .946 ?
C103 H103 . . .943 ?
C105 H105 . . .963 ?
